data_4024216
loop_
_publ_author_name
'Ghenia Bentabed-Ababsa'
'Fernando Blanco'
'A\"icha Derdour'
'Florence Mongin'
'Fran\,cois Tr\'ecourt'
'Guy Qu\'eguiner'
'Rafael Ballesteros'
'Bel\'en Abarca'

_publ_section_title
;
Deprotonative Magnesation and Cadmation of [1,2,3]Triazolo[1,5-a]pyridines
;
_journal_name_full 'Journal of Organic Chemistry'
_journal_page_first 163
_journal_page_last 169
_journal_paper_doi 10.1021/jo801675h
_journal_volume 74
_journal_year 2009
_chemical_absolute_configuration unk
_chemical_compound_source 'synthesis as described'
_chemical_formula_moiety 'C11 H7 I1 N4'
_chemical_formula_sum 'C11 H7 I N4'
_chemical_formula_weight 322.11
_chemical_name_systematic
;
 ?
;
_space_group_IT_number 19
_symmetry_cell_setting orthorhombic
_symmetry_Int_Tables_number 19
_symmetry_space_group_name_Hall 'P 2ac 2ab'
_symmetry_space_group_name_H-M 'P 21 21 21'
_atom_sites_solution_hydrogens geom
_atom_sites_solution_primary direct
_atom_sites_solution_secondary difmap
_cell_angle_alpha 90
_cell_angle_beta 90
_cell_angle_gamma 90
_cell_formula_units_Z 4
_cell_length_a 4.0595(2)
_cell_length_b 6.8131(3)
_cell_length_c 39.3862(18)
_cell_measurement_reflns_used 3554
_cell_measurement_temperature 100(2)
_cell_measurement_theta_max 27.42
_cell_measurement_theta_min 3.03
_cell_measurement_wavelength 0.71073
_cell_volume 1089.33(9)
_computing_cell_refinement 'Bruker SMART, 2006'
_computing_data_collection 'Bruker SMART, 2006'
_computing_data_reduction 'Bruker SAINT, 2006'
_computing_molecular_graphics 'Ortep-3 for Windows (Farrugia, 1997)'
_computing_publication_material 'WinGX publication routines (Farrugia, 1999)'
_computing_structure_refinement 'SHELXL-97 (Sheldrick, 1997)'
_computing_structure_solution 'SIR97 (Altomare et al., 1999)'
_diffrn_ambient_temperature 100(2)
_diffrn_detector 'CCD plate'
_diffrn_measured_fraction_theta_full 0.971
_diffrn_measured_fraction_theta_max 0.971
_diffrn_measurement_device_type 'APEXII, Bruker-AXS'
_diffrn_measurement_method 'CCD rotation images, thin slices'
_diffrn_radiation_monochromator graphite
_diffrn_radiation_probe x-ray
_diffrn_radiation_type MoK\a
_diffrn_radiation_wavelength 0.71073
_diffrn_reflns_av_R_equivalents 0.0358
_diffrn_reflns_av_unetI/netI 0.0457
_diffrn_reflns_limit_h_max 4
_diffrn_reflns_limit_h_min -5
_diffrn_reflns_limit_k_max 8
_diffrn_reflns_limit_k_min -4
_diffrn_reflns_limit_l_max 51
_diffrn_reflns_limit_l_min -34
_diffrn_reflns_number 5143
_diffrn_reflns_theta_full 27.48
_diffrn_reflns_theta_max 27.48
_diffrn_reflns_theta_min 3.64
_exptl_absorpt_coefficient_mu 2.915
_exptl_absorpt_correction_T_max 0.417
_exptl_absorpt_correction_T_min 0.236
_exptl_absorpt_correction_type multi-scan
_exptl_absorpt_process_details
;
  [Sheldrick, G.M. (2002). SADABS Bruker AXS Inc., Madison, Wisconsin, USA]
;
_exptl_crystal_colour colourless
_exptl_crystal_density_diffrn 1.964
_exptl_crystal_density_method 'not measured'
_exptl_crystal_description prism
_exptl_crystal_F_000 616
_exptl_crystal_size_max 0.5
_exptl_crystal_size_mid 0.43
_exptl_crystal_size_min 0.3
_refine_diff_density_max 1.438
_refine_diff_density_min -1.262
_refine_diff_density_rms 0.139
_refine_ls_abs_structure_details 'Flack H D (1983), Acta Cryst. A39, 876-881'
_refine_ls_abs_structure_Flack 0.58(4)
_refine_ls_extinction_coef 0.0059(8)
_refine_ls_extinction_expression Fc^*^=kFc[1+0.001xFc^2^\l^3^/sin(2\q)]^-1/4^
_refine_ls_extinction_method SHELXL
_refine_ls_goodness_of_fit_ref 1.082
_refine_ls_hydrogen_treatment constr
_refine_ls_matrix_type full
_refine_ls_number_parameters 147
_refine_ls_number_reflns 2357
_refine_ls_number_restraints 0
_refine_ls_restrained_S_all 1.082
_refine_ls_R_factor_all 0.0323
_refine_ls_R_factor_gt 0.0315
_refine_ls_shift/su_max 0.001
_refine_ls_shift/su_mean 0
_refine_ls_structure_factor_coef Fsqd
_refine_ls_weighting_details 'calc w=1/[\s^2^(Fo^2^)+(0.0370P)^2^+1.7246P] where P=(Fo^2^+2Fc^2^)/3'
_refine_ls_weighting_scheme calc
_refine_ls_wR_factor_gt 0.0793
_refine_ls_wR_factor_ref 0.0798
_reflns_number_gt 2311
_reflns_number_total 2357
_reflns_threshold_expression >2sigma(I)
_cod_data_source_file jo801675h_si_002_1.cif
_cod_data_source_block 2'e
_cod_database_code 4024216

loop_
_symmetry_equiv_pos_as_xyz
'x, y, z'
'-x+1/2, -y, z+1/2'
'x+1/2, -y+1/2, -z'
'-x, y+1/2, -z+1/2'

loop_
_atom_site_label
_atom_site_type_symbol
_atom_site_fract_x
_atom_site_fract_y
_atom_site_fract_z
_atom_site_U_iso_or_equiv
_atom_site_adp_type
_atom_site_occupancy
_atom_site_calc_flag
_atom_site_refinement_flags
_atom_site_disorder_assembly
_atom_site_disorder_group
I1 I -0.22756(7) 0.10193(4) 0.467564(7) 0.01582(12) Uani 1 d . . .
N1 N 0.4988(10) -0.0932(6) 0.29672(11) 0.0184(8) Uani 1 d . . .
N2 N 0.4732(11) -0.1911(6) 0.32535(12) 0.0185(9) Uani 1 d . . .
C3 C 0.2938(11) -0.0879(6) 0.34836(12) 0.0145(8) Uani 1 d . . .
C4 C 0.3166(12) -0.3519(6) 0.39223(14) 0.0186(10) Uani 1 d . . .
H4 H 0.4293 -0.4364 0.377 0.022 Uiso 1 calc R . .
C5 C 0.2368(13) -0.4155(6) 0.42463(14) 0.0214(10) Uani 1 d . . .
H5 H 0.2927 -0.5445 0.4317 0.026 Uiso 1 calc R . .
C6 C 0.0738(13) -0.2884(7) 0.44665(14) 0.0191(10) Uani 1 d . . .
H6 H 0.0157 -0.327 0.469 0.023 Uiso 1 calc R . .
C7 C 0.0006(11) -0.1029(7) 0.43434(13) 0.0150(9) Uani 1 d . . .
N8 N 0.0707(10) -0.0367(5) 0.40367(11) 0.0126(8) Uani 1 d . . .
C9 C 0.2291(13) -0.1618(6) 0.38231(12) 0.0158(9) Uani 1 d . . .
N10 N 0.3273(10) 0.0761(5) 0.30120(10) 0.0151(8) Uani 1 d . . .
C11 C 0.1949(11) 0.0889(6) 0.33327(12) 0.0145(8) Uani 1 d . . .
C12 C 0.0066(13) 0.2581(6) 0.34176(14) 0.0171(10) Uani 1 d . . .
H12 H -0.094 0.2696 0.3634 0.021 Uiso 1 calc R . .
C13 C -0.0265(12) 0.4028(7) 0.31827(13) 0.0175(9) Uani 1 d . . .
H13 H -0.1462 0.5183 0.3238 0.021 Uiso 1 calc R . .
C14 C 0.1159(12) 0.3829(7) 0.28566(13) 0.0187(10) Uani 1 d . . .
H14 H 0.0869 0.4849 0.2695 0.022 Uiso 1 calc R . .
C15 C 0.2930(13) 0.2215(6) 0.27688(12) 0.0174(9) Uani 1 d . . .
H15 H 0.3893 0.2089 0.255 0.021 Uiso 1 calc R . .

loop_
_atom_site_aniso_label
_atom_site_aniso_U_11
_atom_site_aniso_U_22
_atom_site_aniso_U_33
_atom_site_aniso_U_23
_atom_site_aniso_U_13
_atom_site_aniso_U_12
I1 0.01122(15) 0.02401(16) 0.01225(17) -0.00046(11) 0.00136(13) -0.00061(11)
N1 0.024(2) 0.0190(17) 0.013(2) -0.0027(18) 0.0032(17) 0.0022(19)
N2 0.022(2) 0.0191(18) 0.014(2) -0.0028(17) 0.0015(19) -0.0009(17)
C3 0.0125(19) 0.0185(17) 0.012(2) -0.0036(17) 0.0014(19) -0.003(2)
C4 0.017(2) 0.018(2) 0.020(3) -0.0010(17) -0.001(2) 0.0020(16)
C5 0.019(2) 0.0184(19) 0.026(3) 0.0025(18) -0.001(2) 0.001(2)
C6 0.021(2) 0.026(2) 0.011(2) 0.006(2) 0.000(2) -0.004(2)
C7 0.0121(19) 0.0195(19) 0.014(2) -0.001(2) 0.0000(18) -0.005(2)
N8 0.0112(17) 0.0182(17) 0.009(2) 0.0024(15) -0.0004(17) -0.0022(14)
C9 0.016(2) 0.0173(18) 0.014(2) 0.0005(16) 0.000(2) -0.0022(18)
N10 0.0151(18) 0.0180(17) 0.012(2) -0.0018(15) 0.0029(17) -0.0032(15)
C11 0.0122(19) 0.0183(18) 0.013(2) -0.0041(17) -0.0006(19) -0.004(2)
C12 0.015(2) 0.017(2) 0.019(3) -0.0019(19) 0.001(2) -0.0003(17)
C13 0.017(2) 0.0186(19) 0.016(3) -0.002(2) 0.002(2) 0.001(2)
C14 0.022(2) 0.023(2) 0.011(2) 0.007(2) 0.0001(19) -0.005(2)
C15 0.019(2) 0.025(2) 0.008(2) 0.0028(17) 0.000(2) -0.006(2)

loop_
_atom_type_symbol
_atom_type_description
_atom_type_scat_dispersion_real
_atom_type_scat_dispersion_imag
_atom_type_scat_source
C C 0.0033 0.0016 'International Tables Vol C Tables 4.2.6.8 and 6.1.1.4'
H H 0 0 'International Tables Vol C Tables 4.2.6.8 and 6.1.1.4'
N N 0.0061 0.0033 'International Tables Vol C Tables 4.2.6.8 and 6.1.1.4'
I I -0.4742 1.8119 'International Tables Vol C Tables 4.2.6.8 and 6.1.1.4'

loop_
_geom_angle_atom_site_label_1
_geom_angle_atom_site_label_2
_geom_angle_atom_site_label_3
_geom_angle
_geom_angle_site_symmetry_1
_geom_angle_site_symmetry_3
_geom_angle_publ_flag
N2 N1 N10 106.2(4) . . ?
N1 N2 C3 110.6(4) . . ?
N2 C3 C11 108.4(4) . . ?
N2 C3 C9 122.1(4) . . ?
C11 C3 C9 129.5(4) . . ?
C5 C4 C9 119.1(4) . . ?
C5 C4 H4 120.4 . . ?
C9 C4 H4 120.4 . . ?
C4 C5 C6 119.4(4) . . ?
C4 C5 H5 120.3 . . ?
C6 C5 H5 120.3 . . ?
C7 C6 C5 116.8(5) . . ?
C7 C6 H6 121.6 . . ?
C5 C6 H6 121.6 . . ?
N8 C7 C6 125.8(5) . . ?
N8 C7 I1 115.6(3) . . ?
C6 C7 I1 118.5(4) . . ?
C7 N8 C9 117.0(4) . . ?
N8 C9 C4 121.9(4) . . ?
N8 C9 C3 116.0(4) . . ?
C4 C9 C3 122.1(4) . . ?
N1 N10 C11 111.9(4) . . ?
N1 N10 C15 124.6(4) . . ?
C11 N10 C15 123.4(4) . . ?
N10 C11 C3 102.9(4) . . ?
N10 C11 C12 118.5(4) . . ?
C3 C11 C12 138.6(5) . . ?
C13 C12 C11 118.8(5) . . ?
C13 C12 H12 120.6 . . ?
C11 C12 H12 120.6 . . ?
C12 C13 C14 120.5(5) . . ?
C12 C13 H13 119.7 . . ?
C14 C13 H13 119.7 . . ?
C15 C14 C13 121.7(5) . . ?
C15 C14 H14 119.2 . . ?
C13 C14 H14 119.2 . . ?
C14 C15 N10 117.1(4) . . ?
C14 C15 H15 121.4 . . ?
N10 C15 H15 121.4 . . ?

loop_
_geom_bond_atom_site_label_1
_geom_bond_atom_site_label_2
_geom_bond_distance
_geom_bond_site_symmetry_2
_geom_bond_publ_flag
I1 C7 2.126(5) . ?
N1 N2 1.315(6) . ?
N1 N10 1.359(5) . ?
N2 C3 1.358(6) . ?
C3 C11 1.402(6) . ?
C3 C9 1.452(7) . ?
C4 C5 1.386(7) . ?
C4 C9 1.399(6) . ?
C4 H4 0.95 . ?
C5 C6 1.393(7) . ?
C5 H5 0.95 . ?
C6 C7 1.386(7) . ?
C6 H6 0.95 . ?
C7 N8 1.321(6) . ?
N8 C9 1.359(6) . ?
N10 C11 1.375(6) . ?
N10 C15 1.385(6) . ?
C11 C12 1.423(6) . ?
C12 C13 1.359(7) . ?
C12 H12 0.95 . ?
C13 C14 1.415(7) . ?
C13 H13 0.95 . ?
C14 C15 1.359(7) . ?
C14 H14 0.95 . ?
C15 H15 0.95 . ?

loop_
_geom_torsion_atom_site_label_1
_geom_torsion_atom_site_label_2
_geom_torsion_atom_site_label_3
_geom_torsion_atom_site_label_4
_geom_torsion
_geom_torsion_site_symmetry_1
_geom_torsion_site_symmetry_2
_geom_torsion_site_symmetry_3
_geom_torsion_site_symmetry_4
_geom_torsion_publ_flag
N10 N1 N2 C3 -0.9(5) . . . . ?
N1 N2 C3 C11 0.5(6) . . . . ?
N1 N2 C3 C9 -179.6(4) . . . . ?
C9 C4 C5 C6 -0.5(8) . . . . ?
C4 C5 C6 C7 0.1(7) . . . . ?
C5 C6 C7 N8 0.2(7) . . . . ?
C5 C6 C7 I1 -177.1(3) . . . . ?
C6 C7 N8 C9 0.0(7) . . . . ?
I1 C7 N8 C9 177.3(3) . . . . ?
C7 N8 C9 C4 -0.4(7) . . . . ?
C7 N8 C9 C3 178.0(4) . . . . ?
C5 C4 C9 N8 0.7(8) . . . . ?
C5 C4 C9 C3 -177.6(5) . . . . ?
N2 C3 C9 N8 174.6(4) . . . . ?
C11 C3 C9 N8 -5.5(7) . . . . ?
N2 C3 C9 C4 -7.0(7) . . . . ?
C11 C3 C9 C4 172.9(5) . . . . ?
N2 N1 N10 C11 1.1(5) . . . . ?
N2 N1 N10 C15 179.9(4) . . . . ?
N1 N10 C11 C3 -0.8(5) . . . . ?
C15 N10 C11 C3 -179.7(4) . . . . ?
N1 N10 C11 C12 -179.7(4) . . . . ?
C15 N10 C11 C12 1.4(7) . . . . ?
N2 C3 C11 N10 0.2(5) . . . . ?
C9 C3 C11 N10 -179.7(5) . . . . ?
N2 C3 C11 C12 178.8(5) . . . . ?
C9 C3 C11 C12 -1.2(9) . . . . ?
N10 C11 C12 C13 -2.0(7) . . . . ?
C3 C11 C12 C13 179.6(5) . . . . ?
C11 C12 C13 C14 1.8(8) . . . . ?
C12 C13 C14 C15 -1.0(8) . . . . ?
C13 C14 C15 N10 0.3(7) . . . . ?
N1 N10 C15 C14 -179.3(4) . . . . ?
C11 N10 C15 C14 -0.6(7) . . . . ?

loop_
_cod_related_entry_id
_cod_related_entry_database
_cod_related_entry_code
1 ChemSpider 9856059
